data_7714029
loop_
_publ_author_name
'Lin, Wenxin'
'Wang, Yijia'
'Zhang, Haoke'
'Shan, Kei Hoi'
'Si, Panpan'
'Yu, Shijiang'
'Wang, Zhen'
'Zhao, Dian'
'Gao, Junkuo'
'Wu, Minghua'
'Tang, Ben Zhong'

_publ_section_title
;
 Differential Fluorescent Response to Amino Acids based on Metal-Organic
 Framework Zn-PBC
;
_journal_name_full 'Dalton Transactions'
_journal_paper_doi 10.1039/D3DT02522E
_journal_year 2023
_chemical_formula_sum 'C19 H11 N O4 Zn'
_chemical_formula_weight 382.66
_space_group_crystal_system monoclinic
_space_group_IT_number 15
_space_group_name_Hall '-I 2ya'
_space_group_name_H-M_alt 'I 1 2/a 1'
_atom_sites_solution_hydrogens geom
_audit_creation_method SHELXL-2013
_audit_update_record
;
2020-05-18 deposited with the CCDC.	2023-09-07 downloaded from the CCDC.
;
_cell_angle_alpha 90
_cell_angle_beta 92.180(6)
_cell_angle_gamma 90
_cell_formula_units_Z 4
_cell_length_a 8.3095(8)
_cell_length_b 15.1037(11)
_cell_length_c 15.3202(12)
_cell_measurement_reflns_used 3622
_cell_measurement_temperature 293(2)
_cell_measurement_theta_max 25.965
_cell_measurement_theta_min 2.661
_cell_volume 1921.4(3)
_computing_cell_refinement 'Bruker XSCANS'
_computing_data_collection 'Bruker XSCANS'
_computing_data_reduction 'Bruker SHELXTL'
_computing_molecular_graphics 'Bruker SHELXTL'
_computing_publication_material 'Bruker SHELXTL'
_computing_structure_refinement 'SHELXL-2013 (Sheldrick, 2013)'
_computing_structure_solution 'Bruker SHELXTL'
_diffrn_ambient_temperature 293(2)
_diffrn_measured_fraction_theta_full 0.994
_diffrn_measured_fraction_theta_max 0.978
_diffrn_measurement_device_type 'Bruker P4'
_diffrn_measurement_method '\w scans'
_diffrn_radiation_type MoK\a
_diffrn_radiation_wavelength 0.71073
_diffrn_reflns_av_R_equivalents 0.0358
_diffrn_reflns_av_unetI/netI 0.0325
_diffrn_reflns_Laue_measured_fraction_full 0.994
_diffrn_reflns_Laue_measured_fraction_max 0.978
_diffrn_reflns_limit_h_max 10
_diffrn_reflns_limit_h_min -9
_diffrn_reflns_limit_k_max 18
_diffrn_reflns_limit_k_min -18
_diffrn_reflns_limit_l_max 18
_diffrn_reflns_limit_l_min -17
_diffrn_reflns_number 9655
_diffrn_reflns_point_group_measured_fraction_full 0.994
_diffrn_reflns_point_group_measured_fraction_max 0.978
_diffrn_reflns_theta_full 25.242
_diffrn_reflns_theta_max 25.988
_diffrn_reflns_theta_min 1.894
_diffrn_source 'Bruker P4'
_exptl_absorpt_coefficient_mu 1.298
_exptl_crystal_density_diffrn 1.323
_exptl_crystal_description block
_exptl_crystal_F_000 776
_refine_diff_density_max 0.307
_refine_diff_density_min -0.210
_refine_diff_density_rms 0.050
_refine_ls_extinction_method none
_refine_ls_goodness_of_fit_ref 1.035
_refine_ls_hydrogen_treatment constr
_refine_ls_matrix_type full
_refine_ls_number_parameters 115
_refine_ls_number_reflns 1845
_refine_ls_number_restraints 0
_refine_ls_restrained_S_all 1.035
_refine_ls_R_factor_all 0.0432
_refine_ls_R_factor_gt 0.0306
_refine_ls_shift/su_max 0.000
_refine_ls_shift/su_mean 0.000
_refine_ls_structure_factor_coef Fsqd
_refine_ls_weighting_details
;
 w=1/[\s^2^(Fo^2^)+(0.0454P)^2^+0.5555P]
 where P=(Fo^2^+2Fc^2^)/3
;
_refine_ls_weighting_scheme calc
_refine_ls_wR_factor_gt 0.0773
_refine_ls_wR_factor_ref 0.0819
_reflns_Friedel_coverage 0.000
_reflns_number_gt 1485
_reflns_number_total 1845
_reflns_threshold_expression 'I > 2\s(I)'
_cod_data_source_file d3dt02522e1.cif
_cod_data_source_block ZnL
_cod_original_sg_symbol_H-M 'I 2/a'
_cod_database_code 7714029
_shelx_space_group_comment
;
The symmetry employed for this shelxl refinement is uniquely defined
by the following loop, which should always be used as a source of
symmetry information in preference to the above space-group names.
They are only intended as comments.
;
_shelxl_version_number 2013-2

loop_
_space_group_symop_operation_xyz
'x, y, z'
'-x+1/2, y, -z'
'x+1/2, y+1/2, z+1/2'
'-x+1, y+1/2, -z+1/2'
'-x, -y, -z'
'x-1/2, -y, z'
'-x+1/2, -y+1/2, -z+1/2'
'x, -y+1/2, z+1/2'

loop_
_atom_site_label
_atom_site_type_symbol
_atom_site_fract_x
_atom_site_fract_y
_atom_site_fract_z
_atom_site_U_iso_or_equiv
_atom_site_adp_type
_atom_site_occupancy
_atom_site_site_symmetry_order
_atom_site_calc_flag
_atom_site_refinement_flags_posn
_atom_site_refinement_flags_adp
_atom_site_refinement_flags_occupancy
_atom_site_disorder_assembly
_atom_site_disorder_group
Zn1 Zn 0.2500 0.01717(2) -0.5000 0.04436(17) Uani 1 2 d S T P . .
O2 O 0.1497(2) 0.09193(12) -0.41355(11) 0.0537(5) Uani 1 1 d . . . . .
O15 O -0.0423(2) -0.00884(10) -0.39931(11) 0.0506(5) Uani 1 1 d . . . . .
N5 N -0.2500 0.38121(15) 0.0000 0.0347(6) Uani 1 2 d S T P . .
C2 C -0.2500 0.19824(19) 0.0000 0.0346(7) Uani 1 2 d S T P . .
H2 H -0.2500 0.1367 0.0000 0.042 Uiso 1 2 calc R U P . .
C3 C -0.1892(3) 0.33561(13) -0.06616(13) 0.0339(5) Uani 1 1 d . . . . .
H3 H -0.1448 0.3671 -0.1115 0.041 Uiso 1 1 calc R U . . .
C4 C 0.0319(3) 0.05984(15) -0.37552(14) 0.0431(6) Uani 1 1 d . . . . .
C6 C -0.1301(3) 0.19737(14) -0.14827(13) 0.0344(5) Uani 1 1 d . . . . .
C8 C -0.1892(3) 0.24400(13) -0.07050(13) 0.0314(5) Uani 1 1 d . . . . .
C9 C -0.1962(3) 0.11660(15) -0.17404(14) 0.0456(6) Uani 1 1 d . . . . .
H9 H -0.2776 0.0919 -0.1420 0.055 Uiso 1 1 calc R U . . .
C10 C -0.1434(3) 0.07249(15) -0.24615(15) 0.0471(6) Uani 1 1 d . . . . .
H10 H -0.1896 0.0185 -0.2622 0.056 Uiso 1 1 calc R U . . .
C12 C -0.0215(3) 0.10788(14) -0.29521(14) 0.0385(5) Uani 1 1 d . . . . .
C13 C -0.0081(3) 0.23269(15) -0.19779(14) 0.0399(5) Uani 1 1 d . . . . .
H13 H 0.0381 0.2867 -0.1819 0.048 Uiso 1 1 calc R U . . .
C15 C 0.0448(3) 0.18828(16) -0.27009(14) 0.0432(6) Uani 1 1 d . . . . .
H15 H 0.1262 0.2128 -0.3024 0.052 Uiso 1 1 calc R U . . .

loop_
_atom_site_aniso_label
_atom_site_aniso_U_11
_atom_site_aniso_U_22
_atom_site_aniso_U_33
_atom_site_aniso_U_23
_atom_site_aniso_U_13
_atom_site_aniso_U_12
Zn1 0.0757(3) 0.0208(2) 0.0391(2) 0.000 0.03682(19) 0.000
O2 0.0659(12) 0.0525(10) 0.0450(10) -0.0147(8) 0.0333(9) 0.0005(9)
O15 0.0831(14) 0.0322(8) 0.0376(10) -0.0073(7) 0.0176(9) 0.0053(8)
N5 0.0540(17) 0.0225(12) 0.0290(13) 0.000 0.0206(12) 0.000
C2 0.051(2) 0.0223(14) 0.0314(16) 0.000 0.0182(14) 0.000
C3 0.0509(14) 0.0255(10) 0.0265(11) 0.0018(8) 0.0171(9) -0.0006(9)
C4 0.0608(17) 0.0384(13) 0.0312(13) -0.0005(10) 0.0153(11) 0.0138(12)
C6 0.0490(14) 0.0292(11) 0.0261(11) -0.0014(8) 0.0153(9) 0.0027(9)
C8 0.0402(13) 0.0277(10) 0.0271(11) -0.0022(8) 0.0136(9) 0.0020(9)
C9 0.0642(17) 0.0357(12) 0.0388(13) -0.0062(10) 0.0290(11) -0.0111(11)
C10 0.0713(18) 0.0311(12) 0.0404(14) -0.0094(10) 0.0235(12) -0.0071(11)
C12 0.0498(15) 0.0358(12) 0.0309(12) -0.0059(9) 0.0154(10) 0.0068(10)
C13 0.0512(15) 0.0335(11) 0.0365(12) -0.0088(10) 0.0198(10) -0.0072(10)
C15 0.0479(15) 0.0470(14) 0.0364(13) -0.0067(11) 0.0235(11) -0.0046(11)

loop_
_atom_type_symbol
_atom_type_description
_atom_type_scat_dispersion_real
_atom_type_scat_dispersion_imag
_atom_type_scat_source
C C 0.0033 0.0016 'International Tables Vol C Tables 4.2.6.8 and 6.1.1.4'
H H 0.0000 0.0000 'International Tables Vol C Tables 4.2.6.8 and 6.1.1.4'
N N 0.0061 0.0033 'International Tables Vol C Tables 4.2.6.8 and 6.1.1.4'
O O 0.0106 0.0060 'International Tables Vol C Tables 4.2.6.8 and 6.1.1.4'
Zn Zn 0.2839 1.4301 'International Tables Vol C Tables 4.2.6.8 and 6.1.1.4'

loop_
_geom_angle_atom_site_label_1
_geom_angle_atom_site_label_2
_geom_angle_atom_site_label_3
_geom_angle
_geom_angle_site_symmetry_1
_geom_angle_site_symmetry_3
_geom_angle_publ_flag
O2 Zn1 O2 109.29(11) 2_554 . ?
O2 Zn1 N5 125.35(5) 2_554 3_544 ?
O2 Zn1 N5 125.35(5) . 3_544 ?
O2 Zn1 O15 84.52(7) 2_554 5_554 ?
O2 Zn1 O15 99.18(7) . 5_554 ?
N5 Zn1 O15 86.83(4) 3_544 5_554 ?
O2 Zn1 O15 99.18(7) 2_554 6_655 ?
O2 Zn1 O15 84.52(7) . 6_655 ?
N5 Zn1 O15 86.83(4) 3_544 6_655 ?
O15 Zn1 O15 173.65(8) 5_554 6_655 ?
C4 O2 Zn1 116.90(15) . . ?
C4 O15 Zn1 126.50(15) . 5_554 ?
C3 N5 C3 118.1(2) . 2_455 ?
C3 N5 Zn1 120.93(12) . 3_455 ?
C3 N5 Zn1 120.93(12) 2_455 3_455 ?
C8 C2 C8 120.5(3) 2_455 . ?
C8 C2 H2 119.7 2_455 . ?
C8 C2 H2 119.7 . . ?
N5 C3 C8 123.40(19) . . ?
N5 C3 H3 118.3 . . ?
C8 C3 H3 118.3 . . ?
O15 C4 O2 124.6(2) . . ?
O15 C4 C12 118.6(2) . . ?
O2 C4 C12 116.8(2) . . ?
C9 C6 C13 117.97(19) . . ?
C9 C6 C8 120.37(19) . . ?
C13 C6 C8 121.66(19) . . ?
C3 C8 C2 117.23(19) . . ?
C3 C8 C6 120.89(18) . . ?
C2 C8 C6 121.87(19) . . ?
C10 C9 C6 121.2(2) . . ?
C10 C9 H9 119.4 . . ?
C6 C9 H9 119.4 . . ?
C9 C10 C12 120.6(2) . . ?
C9 C10 H10 119.7 . . ?
C12 C10 H10 119.7 . . ?
C15 C12 C10 118.6(2) . . ?
C15 C12 C4 121.5(2) . . ?
C10 C12 C4 119.9(2) . . ?
C15 C13 C6 120.7(2) . . ?
C15 C13 H13 119.7 . . ?
C6 C13 H13 119.7 . . ?
C13 C15 C12 121.0(2) . . ?
C13 C15 H15 119.5 . . ?
C12 C15 H15 119.5 . . ?

loop_
_geom_bond_atom_site_label_1
_geom_bond_atom_site_label_2
_geom_bond_distance
_geom_bond_site_symmetry_2
_geom_bond_publ_flag
Zn1 O2 1.9514(16) 2_554 ?
Zn1 O2 1.9514(16) . ?
Zn1 N5 2.053(2) 3_544 ?
Zn1 O15 2.2744(19) 5_554 ?
Zn1 O15 2.2744(19) 6_655 ?
O2 C4 1.255(3) . ?
O15 C4 1.253(3) . ?
O15 Zn1 2.2744(19) 5_554 ?
N5 C3 1.340(2) . ?
N5 C3 1.340(2) 2_455 ?
N5 Zn1 2.053(2) 3_455 ?
C2 C8 1.393(2) 2_455 ?
C2 C8 1.393(2) . ?
C2 H2 0.9300 . ?
C3 C8 1.385(3) . ?
C3 H3 0.9300 . ?
C4 C12 1.509(3) . ?
C6 C9 1.389(3) . ?
C6 C13 1.395(3) . ?
C6 C8 1.484(3) . ?
C9 C10 1.376(3) . ?
C9 H9 0.9300 . ?
C10 C12 1.391(3) . ?
C10 H10 0.9300 . ?
C12 C15 1.382(3) . ?
C13 C15 1.381(3) . ?
C13 H13 0.9300 . ?
C15 H15 0.9300 . ?

loop_
_geom_torsion_atom_site_label_1
_geom_torsion_atom_site_label_2
_geom_torsion_atom_site_label_3
_geom_torsion_atom_site_label_4
_geom_torsion
_geom_torsion_site_symmetry_1
_geom_torsion_site_symmetry_2
_geom_torsion_site_symmetry_3
_geom_torsion_site_symmetry_4
_geom_torsion_publ_flag
C3 N5 C3 C8 1.45(16) 2_455 . . . ?
Zn1 N5 C3 C8 -178.55(16) 3_455 . . . ?
Zn1 O15 C4 O2 -86.0(3) 5_554 . . . ?
Zn1 O15 C4 C12 94.5(2) 5_554 . . . ?
Zn1 O2 C4 O15 -13.0(3) . . . . ?
Zn1 O2 C4 C12 166.40(15) . . . . ?
N5 C3 C8 C2 -2.8(3) . . . . ?
N5 C3 C8 C6 175.89(18) . . . . ?
C8 C2 C8 C3 1.29(14) 2_455 . . . ?
C8 C2 C8 C6 -177.4(2) 2_455 . . . ?
C9 C6 C8 C3 -148.4(2) . . . . ?
C13 C6 C8 C3 31.3(3) . . . . ?
C9 C6 C8 C2 30.2(3) . . . . ?
C13 C6 C8 C2 -150.1(2) . . . . ?
C13 C6 C9 C10 0.0(4) . . . . ?
C8 C6 C9 C10 179.7(2) . . . . ?
C6 C9 C10 C12 0.1(4) . . . . ?
C9 C10 C12 C15 -0.2(4) . . . . ?
C9 C10 C12 C4 -178.3(2) . . . . ?
O15 C4 C12 C15 -173.8(2) . . . . ?
O2 C4 C12 C15 6.7(3) . . . . ?
O15 C4 C12 C10 4.2(3) . . . . ?
O2 C4 C12 C10 -175.2(2) . . . . ?
C9 C6 C13 C15 -0.1(3) . . . . ?
C8 C6 C13 C15 -179.8(2) . . . . ?
C6 C13 C15 C12 0.0(4) . . . . ?
C10 C12 C15 C13 0.2(4) . . . . ?
C4 C12 C15 C13 178.3(2) . . . . ?
